data_7158799
loop_
_publ_author_name
'Giovanardi, Gabriele'
'Balestri, Davide'
'Secchi, Andrea'
'Cera, Gianpiero'

_publ_section_title
;
 Diametric calix[6]arene gold(i) catalysts for intramolecular
 cyclopropanations of 1,6-dienynes
;
_journal_name_full 'Organic &amp; Biomolecular Chemistry'
_journal_paper_doi 10.1039/D2OB01074G
_journal_year 2022
_chemical_formula_moiety 'C116 H136 Au2 Cl2 N2 O8 P2, 3(C2 H3 N)'
_chemical_formula_sum 'C122 H145 Au2 Cl2 N5 O8 P2'
_chemical_formula_weight 2336.19
_space_group_crystal_system triclinic
_space_group_IT_number 2
_space_group_name_Hall '-P 1'
_space_group_name_H-M_alt 'P -1'
_atom_sites_solution_hydrogens mixed
_atom_sites_solution_primary dual
_audit_creation_date 2022-06-08
_audit_creation_method
;
Olex2 1.5
(compiled 2022.04.07 svn.rca3783a0 for OlexSys, GUI svn.r6498)
;
_audit_update_record
;
2022-07-21 deposited with the CCDC.	2022-07-22 downloaded from the CCDC.
;
_cell_angle_alpha 68.278(2)
_cell_angle_beta 84.913(2)
_cell_angle_gamma 85.553(2)
_cell_formula_units_Z 1
_cell_length_a 12.0018(3)
_cell_length_b 15.5165(4)
_cell_length_c 17.7252(4)
_cell_measurement_reflns_used 20710
_cell_measurement_temperature 200
_cell_measurement_theta_max 30.2860
_cell_measurement_theta_min 2.0400
_cell_volume 3050.85(14)
_computing_cell_refinement 'CrysAlisPro 1.171.40.53 (Rigaku OD, 2019)'
_computing_data_collection 'Bruker APEX3'
_computing_data_reduction 'CrysAlisPro 1.171.40.53 (Rigaku OD, 2019)'
_computing_molecular_graphics 'Olex2 1.5 (Dolomanov et al., 2009)'
_computing_publication_material 'Olex2 1.5 (Dolomanov et al., 2009)'
_computing_structure_refinement 'XL  (Sheldrick, 2008)'
_computing_structure_solution 'XT  (Sheldrick, 2015)'
_diffrn_ambient_temperature 200.00
_diffrn_detector 'Photon II'
_diffrn_measured_fraction_theta_full 0.997
_diffrn_measured_fraction_theta_max 0.997
_diffrn_measurement_details
;
List of Runs (angles in degrees, time in seconds):

  # Type    Start    End  Width  t~exp~   \w     \q     \k     \f   Frames
#--------------------------------------------------------------------------
  1  \f    -25.75 153.25   1.00    1.00 -25.75   0.00  73.76    --   179
  2  \f   -339.92  20.08   0.20   10.00  19.65  -0.10 -59.25    --  1800
  3  \w    -67.41  -9.01   0.20   10.00    --  -19.75 107.56 -58.15  292
  4  \w    -54.67  21.93   0.20   10.00    --  -19.75  84.97 135.99  383
  5  \w    -82.73  19.47   0.20   10.00    --   -0.10 -59.25  92.08  511
;
_diffrn_measurement_device 'Bruker D8 VENTURE'
_diffrn_measurement_device_type 'Bruker D8 VENTURE PHOTON II'
_diffrn_measurement_method '\w and \f scans'
_diffrn_orient_matrix_type 'CrysAlisPro convention (1999,Acta A55,543-557)'
_diffrn_orient_matrix_UB_11 -0.0194851000
_diffrn_orient_matrix_UB_12 0.0229666000
_diffrn_orient_matrix_UB_13 -0.0394901000
_diffrn_orient_matrix_UB_21 0.0467383000
_diffrn_orient_matrix_UB_22 -0.0193884000
_diffrn_orient_matrix_UB_23 -0.0167016000
_diffrn_orient_matrix_UB_31 -0.0310572000
_diffrn_orient_matrix_UB_32 -0.0390334000
_diffrn_orient_matrix_UB_33 0.0049874000
_diffrn_radiation_probe x-ray
_diffrn_radiation_type 'Mo K\a'
_diffrn_radiation_wavelength 0.71073
_diffrn_reflns_av_R_equivalents 0.0918
_diffrn_reflns_av_unetI/netI 0.0454
_diffrn_reflns_Laue_measured_fraction_full 0.997
_diffrn_reflns_Laue_measured_fraction_max 0.997
_diffrn_reflns_limit_h_max 14
_diffrn_reflns_limit_h_min -14
_diffrn_reflns_limit_k_max 18
_diffrn_reflns_limit_k_min -18
_diffrn_reflns_limit_l_max 21
_diffrn_reflns_limit_l_min -21
_diffrn_reflns_number 75557
_diffrn_reflns_point_group_measured_fraction_full 0.997
_diffrn_reflns_point_group_measured_fraction_max 0.997
_diffrn_reflns_theta_full 25.242
_diffrn_reflns_theta_max 25.681
_diffrn_reflns_theta_min 2.042
_diffrn_source microfocus
_diffrn_standards_decay_% 0
_diffrn_standards_interval_count 0
_diffrn_standards_number 0
_exptl_absorpt_coefficient_mu 2.525
_exptl_absorpt_correction_T_max 1.00000
_exptl_absorpt_correction_T_min 0.87824
_exptl_absorpt_correction_type multi-scan
_exptl_absorpt_process_details
;
CrysAlisPro 1.171.40.53 (Rigaku Oxford Diffraction, 2019)
Empirical absorption correction using spherical harmonics,
 implemented in SCALE3 ABSPACK scaling algorithm.
;
_exptl_crystal_colour 'clear light colourless'
_exptl_crystal_colour_lustre clear
_exptl_crystal_colour_modifier light
_exptl_crystal_colour_primary colourless
_exptl_crystal_density_diffrn 1.272
_exptl_crystal_description cube
_exptl_crystal_F_000 1198
_exptl_crystal_preparation 'Compound from synthesis'
_exptl_crystal_recrystallization_method 'Slow evaporation of chloroform/acetonitrile mixture'
_exptl_crystal_size_max 0.15
_exptl_crystal_size_mid 0.09
_exptl_crystal_size_min 0.07
_refine_diff_density_max 1.979
_refine_diff_density_min -0.961
_refine_diff_density_rms 0.115
_refine_ls_extinction_method none
_refine_ls_goodness_of_fit_ref 1.072
_refine_ls_hydrogen_treatment constr
_refine_ls_matrix_type full
_refine_ls_number_parameters 710
_refine_ls_number_reflns 11536
_refine_ls_number_restraints 209
_refine_ls_restrained_S_all 1.081
_refine_ls_R_factor_all 0.0553
_refine_ls_R_factor_gt 0.0486
_refine_ls_shift/su_max 0.002
_refine_ls_shift/su_mean 0.000
_refine_ls_structure_factor_coef Fsqd
_refine_ls_weighting_details 'w=1/[\s^2^(Fo^2^)+(0.0735P)^2^+4.6717P] where P=(Fo^2^+2Fc^2^)/3'
_refine_ls_weighting_scheme calc
_refine_ls_wR_factor_gt 0.1334
_refine_ls_wR_factor_ref 0.1360
_reflns_Friedel_coverage 0.000
_reflns_number_gt 9936
_reflns_number_total 11536
_reflns_threshold_expression 'I > 2\s(I)'
_cod_data_source_file d2ob01074g2.cif
_cod_data_source_block A_(AuCl)2
_cod_database_code 7158799
_shelx_shelxl_version_number 2014/7
_shelx_space_group_comment
;
The symmetry employed for this shelxl refinement is uniquely defined
by the following loop, which should always be used as a source of
symmetry information in preference to the above space-group names.
They are only intended as comments.
;
_shelx_estimated_absorpt_t_max 0.843
_shelx_estimated_absorpt_t_min 0.703
_olex2_refinement_description
;
1. Others
 Fixed Sof: C83(0.8) H83A(0.8) H83B(0.8) H83C(0.8) C73(0.8) H73A(0.8)
 H73B(0.8) H73C(0.8) C9B(0.5) H9BA(0.5) H9BB(0.5) H9BC(0.5) C7B(0.5) H7BA(0.5)
 H7BB(0.5) H7BC(0.5) C92(0.5) H92A(0.5) H92B(0.5) H92C(0.5) C93(0.8) H93A(0.8)
 H93B(0.8) H93C(0.8) C7C(0.2) H7CA(0.2) H7CB(0.2) H7CC(0.2) C9C(0.2) H9CA(0.2)
 H9CB(0.2) H9CC(0.2) C8C(0.2) H8CA(0.2) H8CB(0.2) H8CC(0.2) C82(0.5) H82A(0.5)
 H82B(0.5) H82C(0.5) C72(0.5) H72A(0.5) H72B(0.5) H72C(0.5) C8B(0.5) H8BA(0.5)
 H8BB(0.5) H8BC(0.5) N1A1(0.5) C1A1(0.5) C2A1(0.5) H2AA(0.5) H2AB(0.5) H2AC(0.5)
 Fixed Uiso: H11(0.044) H41(0.042) H23(0.042) HM1A(0.043) HM1B(0.043)
 H21(0.04) H43(0.045) H91(0.051) H121(0.052) H111(0.053) H81(0.049) H22(0.047)
 H42(0.054) HM2A(0.066) HM2B(0.066) H141(0.066) H24A(0.062) H24B(0.062)
 HM1C(0.058) HM1D(0.058) H10A(0.09) H10B(0.09) H10C(0.09) H161(0.077)
 H26A(0.069) H26B(0.069) H01A(0.086) H01B(0.086) H01C(0.086) H181(0.082)
 H201(0.085) H28A(0.078) H28B(0.078) H151(0.085) H01G(0.076) H25A(0.076)
 H25B(0.076) H171(0.094) H29A(0.083) H29B(0.083) H27A(0.084) H27B(0.084)
 H231(0.092) H221(0.101) H83A(0.116) H83B(0.116) H83C(0.116) H211(0.105)
 H3AA(0.154) H3AB(0.154) H3AC(0.154) H30A(0.097) H30B(0.097) H73A(0.116)
 H73B(0.116) H73C(0.116) H31A(0.15) H31B(0.15) H31C(0.15) H9BA(0.15) H9BB(0.15)
 H9BC(0.15) H7BA(0.146) H7BB(0.146) H7BC(0.146) H92A(0.147) H92B(0.147)
 H92C(0.147) H93A(0.123) H93B(0.123) H93C(0.123) H7CA(0.117) H7CB(0.117)
 H7CC(0.117) H9CA(0.118) H9CB(0.118) H9CC(0.118) H8CA(0.121) H8CB(0.121)
 H8CC(0.121) H82A(0.143) H82B(0.143) H82C(0.143) H72A(0.149) H72B(0.149)
 H72C(0.149) H8BA(0.151) H8BB(0.151) H8BC(0.151) H2AA(0.151) H2AB(0.151)
 H2AC(0.151)
 Fixed X: H11(0.8079) H41(0.7906) H23(0.7228) HM1A(0.9261) HM1B(0.9146)
 H21(0.8636) H43(0.5023) H91(0.7973) H121(0.8793) H111(0.847) H81(0.8232)
 H22(0.8376) H42(0.5425) HM2A(0.3687) HM2B(0.3708) H141(0.6543) H24A(1.0045)
 H24B(0.9767) HM1C(0.8457) HM1D(0.7341) H10A(0.5446) H10B(0.5808) H10C(0.451)
 H161(0.3382) H26A(0.8219) H26B(0.9425) H01A(0.9265) H01B(0.932) H01C(0.8436)
 H181(0.5966) H201(0.6416) H28A(0.761) H28B(0.8469) H151(0.4638) H01G(0.9595)
 H25A(1.0257) H25B(0.9027) H171(0.4075) H29A(0.9558) H29B(0.8554) H27A(0.8819)
 H27B(0.988) H231(0.9727) H221(0.8203) H83A(0.3806) H83B(0.3781) H83C(0.4543)
 H211(0.6588) H3AA(0.7474) H3AB(0.7512) H3AC(0.6345) H30A(0.8363) H30B(0.7349)
 H73A(0.537) H73B(0.4291) H73C(0.4298) H31A(0.7999) H31B(0.8336) H31C(0.9257)
 H9BA(0.7671) H9BB(0.7613) H9BC(0.6511) H7BA(0.7474) H7BB(0.7358) H7BC(0.634)
 H92A(0.885) H92B(0.9136) H92C(0.8281) H93A(0.5402) H93B(0.63) H93C(0.6453)
 H7CA(0.4448) H7CB(0.4081) H7CC(0.359) H9CA(0.6209) H9CB(0.5195) H9CC(0.6279)
 H8CA(0.4542) H8CB(0.4552) H8CC(0.5684) H82A(0.8706) H82B(0.8423) H82C(0.7514)
 H72A(0.6357) H72B(0.7311) H72C(0.6401) H8BA(0.9145) H8BB(0.9173) H8BC(0.9006)
 H2AA(0.6334) H2AB(0.5168) H2AC(0.6054)
 Fixed Y: H11(0.7119) H41(0.5607) H23(0.2712) HM1A(0.4338) HM1B(0.3341)
 H21(0.5745) H43(0.3525) H91(1.011) H121(0.8526) H111(1.0145) H81(0.8502)
 H22(0.4594) H42(0.5618) HM2A(0.4396) HM2B(0.525) H141(1.3101) H24A(0.272)
 H24B(0.2803) HM1C(0.3499) HM1D(0.3219) H10A(0.4964) H10B(0.3978) H10C(0.4266)
 H161(1.2235) H26A(0.1303) H26B(0.1306) H01A(0.5487) H01B(0.4424) H01C(0.4771)
 H181(1.0407) H201(1.1621) H28A(-0.02) H28B(-0.1083) H151(1.3408) H01G(1.2342)
 H25A(0.1255) H25B(0.1351) H171(1.0736) H29A(-0.0266) H29B(0.0506) H27A(-
 0.0189) H27B(-0.019) H231(1.2768) H221(1.2633) H83A(0.1587) H83B(0.2678)
 H83C(0.1976) H211(1.2071) H3AA(0.8077) H3AB(0.6967) H3AC(0.7535) H30A(-0.1386)
 H30B(-0.0624) H73A(0.2507) H73B(0.3011) H73C(0.1926) H31A(-0.0832) H31B(0.018)
 H31C(-0.0663) H9BA(0.6991) H9BB(0.6901) H9BC(0.6782) H7BA(0.4613) H7BB(0.5649)
 H7BC(0.5229) H92A(0.6469) H92B(0.5765) H92C(0.6638) H93A(0.0784) H93B(0.1212)
 H93C(0.129) H7CA(0.2836) H7CB(0.3318) H7CC(0.2346) H9CA(0.192) H9CB(0.1241)
 H9CC(0.1096) H8CA(0.1025) H8CB(0.182) H8CC(0.1236) H82A(0.4405) H82B(0.4969)
 H82C(0.4321) H72A(0.5551) H72B(0.6239) H72C(0.6548) H8BA(0.6065) H8BB(0.4991)
 H8BC(0.5777) H2AA(0.1888) H2AB(0.1514) H2AC(0.1871)
 Fixed Z: H11(0.3885) H41(0.2905) H23(0.6336) HM1A(0.6132) HM1B(0.6081)
 H21(0.5033) H43(0.7817) H91(0.311) H121(0.1335) H111(0.0814) H81(0.362)
 H22(0.18) H42(0.0839) HM2A(0.2458) HM2B(0.1603) H141(0.1584) H24A(0.5142)
 H24B(0.4248) HM1C(0.3139) HM1D(0.3719) H10A(0.3809) H10B(0.4468) H10C(0.4336)
 H161(0.2042) H26A(0.6021) H26B(0.6338) H01A(0.7327) H01B(0.7402) H01C(0.7973)
 H181(0.2099) H201(0.0335) H28A(0.7025) H28B(0.7274) H151(0.1761) H01G(0.0287)
 H25A(0.507) H25B(0.4757) H171(0.2283) H29A(0.7848) H29B(0.7695) H27A(0.5908)
 H27B(0.6394) H231(-0.1153) H221(-0.1803) H83A(0.7816) H83B(0.7633)
 H83C(0.8318) H211(-0.1098) H3AA(0.6344) H3AB(0.674) H3AC(0.6493) H30A(0.873)
 H30B(0.857) H73A(0.5909) H73B(0.6194) H73C(0.6352) H31A(0.9813) H31B(0.9204)
 H31C(0.9428) H9BA(-0.0472) H9BB(0.046) H9BC(0.0067) H7BA(-0.0149) H7BB(-
 0.0802) H7BC(-0.0152) H92A(-0.0237) H92B(0.0653) H92C(0.0551) H93A(0.7522)
 H93B(0.7884) H93C(0.6955) H7CA(0.6064) H7CB(0.671) H7CC(0.6821) H9CA(0.6234)
 H9CB(0.6596) H9CC(0.7102) H8CA(0.7939) H8CB(0.8311) H8CC(0.8227) H82A(0.0457)
 H82B(-0.0468) H82C(0.0157) H72A(-0.0372) H72B(-0.0884) H72C(-0.0305) H8BA(-
 0.0146) H8BB(0.0433) H8BC(0.0822) H2AA(0.3737) H2AB(0.4213) H2AC(0.4643)
;
_olex2_exptl_crystal_mounting_method 'Slow evaporation from chloroform/acetonitrile solvent mixture'
_olex2_submission_special_instructions 'No special instructions were received'
_oxdiff_exptl_absorpt_empirical_details
;
Empirical correction (ABSPACK) includes:
- Absorption correction using spherical harmonics
- Frame scaling
;
_oxdiff_exptl_absorpt_empirical_full_max 1.444
_oxdiff_exptl_absorpt_empirical_full_min 0.720

loop_
_space_group_symop_operation_xyz
'x, y, z'
'-x, -y, -z'

loop_
_atom_site_label
_atom_site_type_symbol
_atom_site_fract_x
_atom_site_fract_y
_atom_site_fract_z
_atom_site_U_iso_or_equiv
_atom_site_adp_type
_atom_site_occupancy
_atom_site_site_symmetry_order
_atom_site_calc_flag
_atom_site_refinement_flags_posn
_atom_site_refinement_flags_adp
_atom_site_refinement_flags_occupancy
_atom_site_disorder_assembly
_atom_site_disorder_group
Au Au 0.91405(2) 1.22376(2) 0.19680(2) 0.04718(9) Uani 1 1 d . . . . .
P P 0.79161(11) 1.15400(8) 0.15452(9) 0.0386(3) Uani 1 1 d . . . . .
Cl Cl 1.04750(15) 1.29607(13) 0.23093(15) 0.0798(6) Uani 1 1 d . . . . .
O11 O 0.8399(3) 0.2940(2) 0.4950(2) 0.0395(8) Uani 1 1 d . . . . .
O13 O 0.8016(3) 0.5167(2) 0.6830(3) 0.0446(9) Uani 1 1 d . . . . .
N11 N 0.8312(3) 0.6810(3) 0.3567(3) 0.0363(9) Uani 1 1 d . . . . .
H11 H 0.8079 0.7119 0.3885 0.044 Uiso 1 1 calc R U . . .
O12 O 0.5302(4) 0.3897(3) 0.3448(3) 0.0647(12) Uani 1 1 d . . . . .
O21 O 0.9028(4) 0.6953(3) 0.2309(3) 0.0690(14) Uani 1 1 d . . . . .
C13 C 0.7678(4) 0.3834(3) 0.6524(3) 0.0304(9) Uani 1 1 d . . . . .
C41 C 0.8069(4) 0.5301(3) 0.3459(3) 0.0354(10) Uani 1 1 d . . . . .
H41 H 0.7906 0.5607 0.2905 0.042 Uiso 1 1 calc R U . . .
C01 C 0.8350(4) 0.3905(3) 0.4608(3) 0.0331(10) Uani 1 1 d . . . . .
C11 C 0.8545(3) 0.4417(3) 0.5091(3) 0.0309(9) Uani 1 1 d . . . . .
C23 C 0.7000(4) 0.3125(3) 0.6610(3) 0.0349(10) Uani 1 1 d . . . . .
H23 H 0.7228 0.2712 0.6336 0.042 Uiso 1 1 calc R U . . .
C31 C 0.8303(4) 0.5821(3) 0.3911(3) 0.0346(10) Uani 1 1 d . . . . .
CM13 C 0.8760(4) 0.3956(3) 0.5984(3) 0.0355(10) Uani 1 1 d . . . . .
HM1A H 0.9261 0.4338 0.6132 0.043 Uiso 1 1 calc R U . . .
HM1B H 0.9146 0.3341 0.6081 0.043 Uiso 1 1 calc R U . . .
C21 C 0.8512(4) 0.5383(3) 0.4721(3) 0.0334(10) Uani 1 1 d . . . . .
H21 H 0.8636 0.5745 0.5033 0.040 Uiso 1 1 calc R U . . .
C71 C 0.8510(4) 0.8354(3) 0.2531(3) 0.0357(10) Uani 1 1 d . . . . .
C33 C 0.5991(4) 0.2988(3) 0.7085(3) 0.0355(10) Uani 1 1 d . . . . .
C52 C 0.5276(4) 0.4877(4) 0.2059(4) 0.0428(12) Uani 1 1 d . . . . .
C101 C 0.8157(4) 1.0286(3) 0.1907(3) 0.0358(10) Uani 1 1 d . . . . .
C53 C 0.6353(4) 0.4326(3) 0.7410(3) 0.0366(10) Uani 1 1 d . . . . .
C03 C 0.7353(4) 0.4431(3) 0.6930(3) 0.0341(10) Uani 1 1 d . . . . .
C43 C 0.5699(4) 0.3605(3) 0.7482(3) 0.0378(11) Uani 1 1 d . . . . .
H43 H 0.5023 0.3525 0.7817 0.045 Uiso 1 1 calc R U . . .
C51 C 0.8071(4) 0.4336(3) 0.3808(3) 0.0354(10) Uani 1 1 d . . . . .
C91 C 0.8115(4) 0.9789(3) 0.2745(3) 0.0423(12) Uani 1 1 d . . . . .
H91 H 0.7973 1.0110 0.3110 0.051 Uiso 1 1 calc R U . . .
C02 C 0.5898(5) 0.4365(3) 0.2713(3) 0.0411(12) Uani 1 1 d . . . . .
C121 C 0.8603(5) 0.8847(3) 0.1696(3) 0.0432(12) Uani 1 1 d . . . . .
H121 H 0.8793 0.8526 0.1335 0.052 Uiso 1 1 calc R U . . .
C12 C 0.7064(5) 0.4269(3) 0.2627(3) 0.0407(11) Uani 1 1 d . . . . .
C111 C 0.8417(5) 0.9814(4) 0.1386(3) 0.0441(12) Uani 1 1 d . . . . .
H111 H 0.8470 1.0145 0.0814 0.053 Uiso 1 1 calc R U . . .
C81 C 0.8279(4) 0.8832(3) 0.3049(3) 0.0409(11) Uani 1 1 d . . . . .
H81 H 0.8232 0.8502 0.3620 0.049 Uiso 1 1 calc R U . . .
C22 C 0.7585(4) 0.4671(3) 0.1864(3) 0.0390(11) Uani 1 1 d . . . . .
H22 H 0.8376 0.4594 0.1800 0.047 Uiso 1 1 calc R U . . .
C42 C 0.5845(4) 0.5275(4) 0.1295(4) 0.0447(12) Uani 1 1 d . . . . .
H42 H 0.5425 0.5618 0.0839 0.054 Uiso 1 1 calc R U . . .
C32 C 0.7001(4) 0.5186(4) 0.1180(3) 0.0429(12) Uani 1 1 d . . . . .
C61 C 0.8655(4) 0.7307(3) 0.2788(3) 0.0404(11) Uani 1 1 d . . . . .
N1AC N 0.7460(6) 0.7398(4) 0.4952(4) 0.0754(18) Uani 1 1 d D . . . .
C63 C 0.5233(4) 0.2208(4) 0.7146(4) 0.0519(14) Uani 1 1 d D . . . .
CM23 C 0.4009(5) 0.5006(5) 0.2150(4) 0.0551(15) Uani 1 1 d . . . . .
HM2A H 0.3687 0.4396 0.2458 0.066 Uiso 1 1 calc R U . . .
HM2B H 0.3708 0.5250 0.1603 0.066 Uiso 1 1 calc R U . . .
C141 C 0.6042(5) 1.2614(4) 0.1719(4) 0.0553(15) Uani 1 1 d . . . . .
H141 H 0.6543 1.3101 0.1584 0.066 Uiso 1 1 calc R U . . .
C251 C 0.9511(5) 0.2549(4) 0.4832(4) 0.0521(14) Uani 1 1 d . . . . .
H24A H 1.0045 0.2720 0.5142 0.062 Uiso 1 1 calc R U . . .
H24B H 0.9767 0.2803 0.4248 0.062 Uiso 1 1 calc R U . . .
CM12 C 0.7760(5) 0.3752(4) 0.3340(4) 0.0482(13) Uani 1 1 d . . . . .
HM1C H 0.8457 0.3499 0.3139 0.058 Uiso 1 1 calc R U . . .
HM1D H 0.7341 0.3219 0.3719 0.058 Uiso 1 1 calc R U . . .
C102 C 0.5263(6) 0.4310(5) 0.4066(4) 0.0597(16) Uani 1 1 d . . . . .
H10A H 0.5446 0.4964 0.3809 0.090 Uiso 1 1 calc R U . . .
H10B H 0.5808 0.3978 0.4468 0.090 Uiso 1 1 calc R U . . .
H10C H 0.4510 0.4266 0.4336 0.090 Uiso 1 1 calc R U . . .
C131 C 0.6453(4) 1.1728(4) 0.1813(4) 0.0457(12) Uani 1 1 d . . . . .
C161 C 0.4166(5) 1.2102(5) 0.2002(4) 0.0641(18) Uani 1 1 d . . . . .
H161 H 0.3382 1.2235 0.2042 0.077 Uiso 1 1 calc R U . . .
C271 C 0.9013(5) 0.1086(4) 0.5988(4) 0.0572(15) Uani 1 1 d . . . . .
H26A H 0.8219 0.1303 0.6021 0.069 Uiso 1 1 calc R U . . .
H26B H 0.9425 0.1306 0.6338 0.069 Uiso 1 1 calc R U . . .
C103 C 0.8823(5) 0.4945(5) 0.7430(4) 0.0574(16) Uani 1 1 d . . . . .
H01A H 0.9265 0.5487 0.7327 0.086 Uiso 1 1 calc R U . . .
H01B H 0.9320 0.4424 0.7402 0.086 Uiso 1 1 calc R U . . .
H01C H 0.8436 0.4771 0.7973 0.086 Uiso 1 1 calc R U . . .
C191 C 0.8005(6) 1.1920(4) 0.0449(4) 0.0551(12) Uani 1 1 d . U . . .
C2AC C 0.7322(6) 0.7473(4) 0.5570(4) 0.0561(15) Uani 1 1 d . . . . .
C181 C 0.5701(5) 1.1024(4) 0.2024(5) 0.068(2) Uani 1 1 d . . . . .
H181 H 0.5966 1.0407 0.2099 0.082 Uiso 1 1 calc R U . . .
C201 C 0.7098(7) 1.1850(5) 0.0041(4) 0.0707(14) Uani 1 1 d . U . . .
H201 H 0.6416 1.1621 0.0335 0.085 Uiso 1 1 calc R U . . .
C291 C 0.8407(6) -0.0399(5) 0.7114(4) 0.0649(17) Uani 1 1 d . . . . .
H28A H 0.7610 -0.0200 0.7025 0.078 Uiso 1 1 calc R U . . .
H28B H 0.8469 -0.1083 0.7274 0.078 Uiso 1 1 calc R U . . .
C151 C 0.4910(6) 1.2797(5) 0.1819(5) 0.071(2) Uani 1 1 d . . . . .
H151 H 0.4638 1.3408 0.1761 0.085 Uiso 1 1 calc R U . . .
C241 C 0.8979(6) 1.2274(4) 0.0016(4) 0.0631(13) Uani 1 1 d . U . . .
H01G H 0.9595 1.2342 0.0287 0.076 Uiso 1 1 calc R U . . .
C261 C 0.9487(6) 0.1517(4) 0.5116(5) 0.0634(17) Uani 1 1 d . . . . .
H25A H 1.0257 0.1255 0.5070 0.076 Uiso 1 1 calc R U . . .
H25B H 0.9027 0.1351 0.4757 0.076 Uiso 1 1 calc R U . . .
C171 C 0.4579(6) 1.1225(5) 0.2124(6) 0.078(2) Uani 1 1 d . . . . .
H171 H 0.4075 1.0736 0.2283 0.094 Uiso 1 1 calc R U . . .
C301 C 0.8737(6) -0.0162(5) 0.7810(5) 0.0689(19) Uani 1 1 d . . . . .
H29A H 0.9558 -0.0266 0.7848 0.083 Uiso 1 1 calc R U . . .
H29B H 0.8554 0.0506 0.7695 0.083 Uiso 1 1 calc R U . . .
C62 C 0.7616(6) 0.5603(5) 0.0337(4) 0.0675(18) Uani 1 1 d D . . . .
C281 C 0.9086(6) 0.0029(5) 0.6317(5) 0.0698(19) Uani 1 1 d . . . . .
H27A H 0.8819 -0.0189 0.5908 0.084 Uiso 1 1 calc R U . . .
H27B H 0.9880 -0.0190 0.6394 0.084 Uiso 1 1 calc R U . . .
C231 C 0.9053(7) 1.2536(5) -0.0845(5) 0.0768(16) Uani 1 1 d . U . . .
H231 H 0.9727 1.2768 -0.1153 0.092 Uiso 1 1 calc R U . . .
C221 C 0.8149(8) 1.2451(6) -0.1227(5) 0.0841(17) Uani 1 1 d . U . . .
H221 H 0.8203 1.2633 -0.1803 0.101 Uiso 1 1 calc R U . . .
C83 C 0.4252(7) 0.2103(7) 0.7786(7) 0.0771(17) Uani 0.8 1 d D U P A 1
H83A H 0.3806 0.1587 0.7816 0.116 Uiso 0.8 1 calc R U P A 1
H83B H 0.3781 0.2678 0.7633 0.116 Uiso 0.8 1 calc R U P A 1
H83C H 0.4543 0.1976 0.8318 0.116 Uiso 0.8 1 calc R U P A 1
C211 C 0.7202(8) 1.2123(6) -0.0817(5) 0.0875(17) Uani 1 1 d . U . . .
H211 H 0.6588 1.2071 -0.1098 0.105 Uiso 1 1 calc R U . . .
C3AC C 0.7150(9) 0.7516(7) 0.6344(5) 0.103(3) Uani 1 1 d D . . . .
H3AA H 0.7474 0.8077 0.6344 0.154 Uiso 1 1 calc R U . . .
H3AB H 0.7512 0.6967 0.6740 0.154 Uiso 1 1 calc R U . . .
H3AC H 0.6345 0.7535 0.6493 0.154 Uiso 1 1 calc R U . . .
C311 C 0.8169(8) -0.0719(6) 0.8615(5) 0.081(2) Uani 1 1 d . . . . .
H30A H 0.8363 -0.1386 0.8730 0.097 Uiso 1 1 calc R U . . .
H30B H 0.7349 -0.0624 0.8570 0.097 Uiso 1 1 calc R U . . .
C73 C 0.4756(8) 0.2433(7) 0.6328(6) 0.0771(17) Uani 0.8 1 d D U P A 1
H73A H 0.5370 0.2507 0.5909 0.116 Uiso 0.8 1 calc R U P A 1
H73B H 0.4291 0.3011 0.6194 0.116 Uiso 0.8 1 calc R U P A 1
H73C H 0.4298 0.1926 0.6352 0.116 Uiso 0.8 1 calc R U P A 1
C321 C 0.8467(9) -0.0488(8) 0.9328(5) 0.100(3) Uani 1 1 d . . . . .
H31A H 0.7999 -0.0832 0.9813 0.150 Uiso 1 1 calc R U . . .
H31B H 0.8336 0.0180 0.9204 0.150 Uiso 1 1 calc R U . . .
H31C H 0.9257 -0.0663 0.9428 0.150 Uiso 1 1 calc R U . . .
C9B C 0.7326(17) 0.6669(10) 0.0073(11) 0.100(3) Uani 0.5 1 d D U P B 2
H9BA H 0.7671 0.6991 -0.0472 0.150 Uiso 0.5 1 calc R U P B 2
H9BB H 0.7613 0.6901 0.0460 0.150 Uiso 0.5 1 calc R U P B 2
H9BC H 0.6511 0.6782 0.0067 0.150 Uiso 0.5 1 calc R U P B 2
C7B C 0.7158(17) 0.5242(15) -0.0241(10) 0.097(3) Uani 0.5 1 d D U P B 2
H7BA H 0.7474 0.4613 -0.0149 0.146 Uiso 0.5 1 calc R U P B 2
H7BB H 0.7358 0.5649 -0.0802 0.146 Uiso 0.5 1 calc R U P B 2
H7BC H 0.6340 0.5229 -0.0152 0.146 Uiso 0.5 1 calc R U P B 2
C92 C 0.8548(16) 0.6165(14) 0.0325(13) 0.098(3) Uani 0.5 1 d D U P B 1
H92A H 0.8850 0.6469 -0.0237 0.147 Uiso 0.5 1 calc R U P B 1
H92B H 0.9136 0.5765 0.0653 0.147 Uiso 0.5 1 calc R U P B 1
H92C H 0.8281 0.6638 0.0551 0.147 Uiso 0.5 1 calc R U P B 1
C93 C 0.5906(8) 0.1293(6) 0.7399(8) 0.082(2) Uani 0.8 1 d D U P A 1
H93A H 0.5402 0.0784 0.7522 0.123 Uiso 0.8 1 calc R U P A 1
H93B H 0.6300 0.1212 0.7884 0.123 Uiso 0.8 1 calc R U P A 1
H93C H 0.6453 0.1290 0.6955 0.123 Uiso 0.8 1 calc R U P A 1
C7C C 0.425(2) 0.272(2) 0.664(2) 0.078(3) Uani 0.2 1 d D U P A 2
H7CA H 0.4448 0.2836 0.6064 0.117 Uiso 0.2 1 calc R U P A 2
H7CB H 0.4081 0.3318 0.6710 0.117 Uiso 0.2 1 calc R U P A 2
H7CC H 0.3590 0.2346 0.6821 0.117 Uiso 0.2 1 calc R U P A 2
C9C C 0.578(3) 0.156(2) 0.673(3) 0.078(3) Uani 0.2 1 d D U P A 2
H9CA H 0.6209 0.1920 0.6234 0.118 Uiso 0.2 1 calc R U P A 2
H9CB H 0.5195 0.1241 0.6596 0.118 Uiso 0.2 1 calc R U P A 2
H9CC H 0.6279 0.1096 0.7102 0.118 Uiso 0.2 1 calc R U P A 2
C8C C 0.498(3) 0.151(2) 0.7977(13) 0.080(3) Uani 0.2 1 d D U P A 2
H8CA H 0.4542 0.1025 0.7939 0.121 Uiso 0.2 1 calc R U P A 2
H8CB H 0.4552 0.1820 0.8311 0.121 Uiso 0.2 1 calc R U P A 2
H8CC H 0.5684 0.1236 0.8227 0.121 Uiso 0.2 1 calc R U P A 2
C82 C 0.8113(17) 0.4740(12) 0.0097(11) 0.096(3) Uani 0.5 1 d D U P B 1
H82A H 0.8706 0.4405 0.0457 0.143 Uiso 0.5 1 calc R U P B 1
H82B H 0.8423 0.4969 -0.0468 0.143 Uiso 0.5 1 calc R U P B 1
H82C H 0.7514 0.4321 0.0157 0.143 Uiso 0.5 1 calc R U P B 1
C72 C 0.6852(15) 0.6023(15) -0.0370(9) 0.099(3) Uani 0.5 1 d D U P B 1
H72A H 0.6357 0.5551 -0.0372 0.149 Uiso 0.5 1 calc R U P B 1
H72B H 0.7311 0.6239 -0.0884 0.149 Uiso 0.5 1 calc R U P B 1
H72C H 0.6401 0.6548 -0.0305 0.149 Uiso 0.5 1 calc R U P B 1
C8B C 0.8837(12) 0.5609(16) 0.0364(12) 0.101(4) Uani 0.5 1 d D U P B 2
H8BA H 0.9145 0.6065 -0.0146 0.151 Uiso 0.5 1 calc R U P B 2
H8BB H 0.9173 0.4991 0.0433 0.151 Uiso 0.5 1 calc R U P B 2
H8BC H 0.9006 0.5777 0.0822 0.151 Uiso 0.5 1 calc R U P B 2
N1A1 N 0.6884(16) -0.0132(9) 0.4857(13) 0.140(6) Uani 0.5 1 d DG U P C 1
C1A1 C 0.6476(12) 0.0614(8) 0.4597(9) 0.127(5) Uani 0.5 1 d DG U P C 1
C2A1 C 0.5967(17) 0.1548(8) 0.4271(14) 0.126(6) Uani 0.5 1 d DG U P C 1
H2AA H 0.6334 0.1888 0.3737 0.151 Uiso 0.5 1 d G U P C 1
H2AB H 0.5168 0.1514 0.4213 0.151 Uiso 0.5 1 d G U P C 1
H2AC H 0.6054 0.1871 0.4643 0.151 Uiso 0.5 1 d G U P C 1

loop_
_atom_site_aniso_label
_atom_site_aniso_U_11
_atom_site_aniso_U_22
_atom_site_aniso_U_33
_atom_site_aniso_U_23
_atom_site_aniso_U_13
_atom_site_aniso_U_12
Au 0.04224(13) 0.03798(13) 0.06492(17) -0.02214(10) -0.00432(10) -0.00546(8)
P 0.0387(7) 0.0284(6) 0.0449(8) -0.0087(5) -0.0006(6) -0.0060(5)
Cl 0.0613(10) 0.0695(11) 0.1342(18) -0.0630(12) -0.0207(11) -0.0076(8)
O11 0.0409(18) 0.0315(17) 0.041(2) -0.0081(15) -0.0019(15) 0.0040(14)
O13 0.0324(17) 0.0302(17) 0.070(3) -0.0158(17) -0.0019(17) -0.0062(13)
N11 0.039(2) 0.031(2) 0.035(2) -0.0081(17) -0.0023(18) -0.0045(16)
O12 0.083(3) 0.062(3) 0.051(3) -0.024(2) 0.022(2) -0.023(2)
O21 0.101(4) 0.039(2) 0.055(3) -0.0125(19) 0.038(3) -0.003(2)
C13 0.025(2) 0.031(2) 0.031(2) -0.0057(18) -0.0059(18) 0.0017(17)
C41 0.036(2) 0.035(2) 0.033(3) -0.010(2) -0.002(2) -0.0005(19)
C01 0.026(2) 0.033(2) 0.036(3) -0.009(2) 0.0001(19) 0.0027(17)
C11 0.0197(19) 0.038(2) 0.032(2) -0.011(2) 0.0013(17) -0.0018(17)
C23 0.028(2) 0.036(2) 0.041(3) -0.015(2) -0.004(2) -0.0020(18)
C31 0.025(2) 0.033(2) 0.041(3) -0.008(2) 0.0001(19) -0.0012(17)
CM13 0.024(2) 0.039(2) 0.038(3) -0.007(2) -0.0019(19) 0.0007(18)
C21 0.028(2) 0.037(2) 0.034(3) -0.011(2) 0.0005(19) -0.0042(18)
C71 0.028(2) 0.036(2) 0.037(3) -0.006(2) 0.0020(19) -0.0044(18)
C33 0.028(2) 0.034(2) 0.042(3) -0.010(2) -0.002(2) -0.0025(18)
C52 0.038(3) 0.045(3) 0.055(3) -0.032(3) 0.002(2) 0.000(2)
C101 0.032(2) 0.033(2) 0.040(3) -0.010(2) -0.004(2) -0.0052(18)
C53 0.030(2) 0.036(2) 0.045(3) -0.015(2) -0.002(2) 0.0014(18)
C03 0.027(2) 0.030(2) 0.043(3) -0.011(2) -0.004(2) -0.0016(17)
C43 0.024(2) 0.040(3) 0.046(3) -0.012(2) 0.003(2) -0.0037(18)
C51 0.033(2) 0.036(2) 0.035(3) -0.012(2) 0.000(2) 0.0021(19)
C91 0.048(3) 0.037(3) 0.043(3) -0.015(2) 0.002(2) -0.006(2)
C02 0.048(3) 0.039(3) 0.041(3) -0.022(2) 0.009(2) -0.006(2)
C121 0.053(3) 0.037(3) 0.040(3) -0.015(2) 0.002(2) -0.004(2)
C12 0.051(3) 0.036(3) 0.041(3) -0.020(2) -0.005(2) 0.000(2)
C111 0.054(3) 0.039(3) 0.034(3) -0.006(2) -0.004(2) -0.007(2)
C81 0.044(3) 0.037(3) 0.038(3) -0.009(2) 0.000(2) -0.005(2)
C22 0.034(2) 0.044(3) 0.045(3) -0.024(2) -0.002(2) 0.001(2)
C42 0.041(3) 0.045(3) 0.054(3) -0.024(3) -0.009(2) 0.005(2)
C32 0.039(3) 0.047(3) 0.043(3) -0.018(2) 0.002(2) -0.002(2)
C61 0.036(3) 0.035(2) 0.044(3) -0.008(2) 0.004(2) -0.003(2)
N1AC 0.116(5) 0.070(4) 0.048(3) -0.034(3) -0.003(3) 0.007(3)
C63 0.035(3) 0.044(3) 0.081(4) -0.025(3) -0.002(3) -0.013(2)
CM23 0.037(3) 0.065(4) 0.077(4) -0.043(3) 0.004(3) -0.002(3)
C141 0.049(3) 0.045(3) 0.083(5) -0.035(3) -0.008(3) -0.005(2)
C251 0.049(3) 0.041(3) 0.057(4) -0.012(3) 0.003(3) 0.014(2)
CM12 0.066(4) 0.035(3) 0.045(3) -0.014(2) -0.014(3) 0.006(2)
C102 0.065(4) 0.077(4) 0.039(3) -0.026(3) 0.008(3) 0.001(3)
C131 0.039(3) 0.044(3) 0.053(3) -0.017(3) 0.000(2) -0.005(2)
C161 0.044(3) 0.080(5) 0.079(5) -0.043(4) 0.001(3) 0.000(3)
C271 0.052(3) 0.050(3) 0.074(4) -0.028(3) -0.009(3) 0.008(3)
C103 0.043(3) 0.064(4) 0.083(5) -0.044(4) -0.011(3) -0.014(3)
C191 0.067(3) 0.046(2) 0.045(2) -0.008(2) -0.003(2) -0.001(2)
C2AC 0.064(4) 0.045(3) 0.054(4) -0.014(3) -0.002(3) 0.004(3)
C181 0.045(3) 0.044(3) 0.108(6) -0.020(3) 0.005(4) -0.006(3)
C201 0.081(3) 0.069(3) 0.051(3) -0.006(2) -0.014(2) -0.008(3)
C291 0.060(4) 0.057(4) 0.070(4) -0.015(3) -0.009(3) 0.003(3)
C151 0.052(4) 0.059(4) 0.118(6) -0.053(4) -0.006(4) 0.003(3)
C241 0.074(3) 0.052(2) 0.052(3) -0.008(2) 0.008(2) -0.002(2)
C261 0.063(4) 0.048(3) 0.076(5) -0.023(3) 0.000(3) 0.014(3)
C171 0.045(4) 0.065(4) 0.120(7) -0.028(4) 0.005(4) -0.014(3)
C301 0.048(3) 0.068(4) 0.079(5) -0.012(4) -0.013(3) -0.001(3)
C62 0.064(4) 0.079(5) 0.046(4) -0.009(3) 0.003(3) -0.003(3)
C281 0.066(4) 0.050(4) 0.086(5) -0.018(4) -0.009(4) 0.013(3)
C231 0.091(3) 0.063(3) 0.056(3) -0.003(2) 0.011(3) 0.001(3)
C221 0.103(3) 0.074(3) 0.054(3) 0.000(3) -0.003(3) 0.002(3)
C83 0.057(3) 0.079(4) 0.101(4) -0.036(3) 0.003(3) -0.034(3)
C211 0.101(3) 0.081(3) 0.059(3) 0.001(3) -0.014(3) -0.004(3)
C3AC 0.126(8) 0.123(8) 0.056(5) -0.031(5) -0.013(5) 0.010(6)
C311 0.091(6) 0.078(5) 0.061(5) -0.010(4) -0.013(4) -0.003(4)
C73 0.057(3) 0.079(4) 0.101(4) -0.036(3) 0.003(3) -0.034(3)
C321 0.109(7) 0.124(8) 0.063(5) -0.032(5) -0.016(5) 0.013(6)
C9B 0.099(6) 0.112(7) 0.071(5) -0.015(5) 0.017(5) -0.015(5)
C7B 0.106(6) 0.115(7) 0.063(5) -0.029(5) 0.017(5) -0.007(5)
C92 0.092(6) 0.112(7) 0.071(5) -0.015(6) 0.019(5) -0.019(6)
C93 0.061(4) 0.061(4) 0.123(5) -0.031(4) 0.009(4) -0.023(3)
C7C 0.058(5) 0.080(5) 0.101(6) -0.036(5) 0.000(5) -0.033(5)
C9C 0.060(5) 0.059(5) 0.120(7) -0.036(6) 0.008(6) -0.025(5)
C8C 0.061(4) 0.071(4) 0.111(5) -0.033(4) 0.006(4) -0.028(4)
C82 0.107(7) 0.114(7) 0.061(6) -0.033(6) 0.024(5) -0.003(6)
C72 0.102(6) 0.115(7) 0.067(5) -0.020(5) 0.016(5) -0.009(5)
C8B 0.088(7) 0.117(8) 0.073(6) -0.011(7) 0.022(5) -0.019(6)
N1A1 0.162(12) 0.069(7) 0.165(12) -0.012(8) -0.027(10) 0.010(8)
C1A1 0.152(11) 0.061(6) 0.156(12) -0.020(8) -0.035(10) -0.006(7)
C2A1 0.149(12) 0.052(7) 0.161(13) -0.012(8) -0.043(10) -0.012(8)

loop_
_atom_type_symbol
_atom_type_description
_atom_type_scat_dispersion_real
_atom_type_scat_dispersion_imag
_atom_type_scat_source
C C 0.0033 0.0016 'International Tables Vol C Tables 4.2.6.8 and 6.1.1.4'
H H 0.0000 0.0000 'International Tables Vol C Tables 4.2.6.8 and 6.1.1.4'
Au Au -2.0133 8.8022 'International Tables Vol C Tables 4.2.6.8 and 6.1.1.4'
Cl Cl 0.1484 0.1585 'International Tables Vol C Tables 4.2.6.8 and 6.1.1.4'
N N 0.0061 0.0033 'International Tables Vol C Tables 4.2.6.8 and 6.1.1.4'
O O 0.0106 0.0060 'International Tables Vol C Tables 4.2.6.8 and 6.1.1.4'
P P 0.1023 0.0942 'International Tables Vol C Tables 4.2.6.8 and 6.1.1.4'

loop_
_geom_angle_atom_site_label_1
_geom_angle_atom_site_label_2
_geom_angle_atom_site_label_3
_geom_angle
_geom_angle_site_symmetry_1
_geom_angle_site_symmetry_3
_geom_angle_publ_flag
P Au Cl 175.50(7) . . ?
C101 P Au 113.01(16) . . ?
C131 P Au 116.72(19) . . ?
C131 P C101 105.2(2) . . ?
C191 P Au 111.1(2) . . ?
C191 P C101 105.4(3) . . ?
C191 P C131 104.4(3) . . ?
C01 O11 C251 111.9(4) . . ?
C03 O13 C103 113.2(4) . . ?
C31 N11 H11 117.7 . . ?
C61 N11 H11 117.7 . . ?
C61 N11 C31 124.6(4) . . ?
C02 O12 C102 116.3(4) . . ?
C23 C13 CM13 120.0(4) . . ?
C23 C13 C03 118.8(4) . . ?
C03 C13 CM13 121.2(4) . . ?
C31 C41 H41 119.6 . . ?
C31 C41 C51 120.8(5) . . ?
C51 C41 H41 119.6 . . ?
O11 C01 C11 119.4(4) . . ?
C51 C01 O11 118.8(4) . . ?
C51 C01 C11 121.8(4) . . ?
C01 C11 CM13 122.3(4) . . ?
C21 C11 C01 117.6(4) . . ?
C21 C11 CM13 120.1(4) . . ?
C13 C23 H23 118.7 . . ?
C13 C23 C33 122.7(5) . . ?
C33 C23 H23 118.7 . . ?
C41 C31 N11 122.0(4) . . ?
C21 C31 N11 118.1(4) . . ?
C21 C31 C41 119.9(4) . . ?
C13 CM13 HM1A 109.2 . . ?
C13 CM13 HM1B 109.2 . . ?
C11 CM13 C13 111.9(4) . . ?
C11 CM13 HM1A 109.2 . . ?
C11 CM13 HM1B 109.2 . . ?
HM1A CM13 HM1B 107.9 . . ?
C11 C21 H21 119.4 . . ?
C31 C21 C11 121.2(4) . . ?
C31 C21 H21 119.4 . . ?
C121 C71 C61 115.2(5) . . ?
C81 C71 C121 119.2(5) . . ?
C81 C71 C61 125.6(5) . . ?
C23 C33 C63 121.4(5) . . ?
C43 C33 C23 116.5(4) . . ?
C43 C33 C63 122.1(4) . . ?
C02 C52 C42 118.1(5) . . ?
C02 C52 CM23 121.8(5) . . ?
C42 C52 CM23 120.0(5) . . ?
C91 C101 P 118.6(4) . . ?
C111 C101 P 122.5(4) . . ?
C111 C101 C91 118.9(5) . . ?
C03 C53 CM23 120.7(4) . 2_666 ?
C43 C53 C03 118.5(4) . . ?
C43 C53 CM23 120.8(5) . 2_666 ?
O13 C03 C53 119.7(4) . . ?
C13 C03 O13 119.4(4) . . ?
C13 C03 C53 120.9(4) . . ?
C33 C43 H43 118.7 . . ?
C53 C43 C33 122.6(4) . . ?
C53 C43 H43 118.7 . . ?
C41 C51 CM12 121.9(5) . . ?
C01 C51 C41 118.5(5) . . ?
C01 C51 CM12 119.6(4) . . ?
C101 C91 H91 119.7 . . ?
C81 C91 C101 120.6(5) . . ?
C81 C91 H91 119.7 . . ?
C52 C02 O12 116.9(5) . . ?
C52 C02 C12 121.4(5) . . ?
C12 C02 O12 121.6(5) . . ?
C71 C121 H121 119.9 . . ?
C71 C121 C111 120.3(5) . . ?
C111 C121 H121 119.9 . . ?
C02 C12 CM12 122.2(5) . . ?
C22 C12 C02 118.3(5) . . ?
C22 C12 CM12 119.5(5) . . ?
C101 C111 C121 120.2(5) . . ?
C101 C111 H111 119.9 . . ?
C121 C111 H111 119.9 . . ?
C71 C81 C91 120.7(5) . . ?
C71 C81 H81 119.6 . . ?
C91 C81 H81 119.6 . . ?
C12 C22 H22 118.6 . . ?
C12 C22 C32 122.8(5) . . ?
C32 C22 H22 118.6 . . ?
C52 C42 H42 118.8 . . ?
C32 C42 C52 122.4(5) . . ?
C32 C42 H42 118.8 . . ?
C22 C32 C62 121.0(5) . . ?
C42 C32 C22 116.9(5) . . ?
C42 C32 C62 122.1(5) . . ?
N11 C61 C71 115.8(4) . . ?
O21 C61 N11 123.2(5) . . ?
O21 C61 C71 120.9(5) . . ?
C83 C63 C33 112.3(5) . . ?
C73 C63 C33 108.7(5) . . ?
C73 C63 C83 108.1(7) . . ?
C93 C63 C33 109.4(5) . . ?
C93 C63 C83 107.0(7) . . ?
C93 C63 C73 111.3(8) . . ?
C7C C63 C33 103.7(14) . . ?
C9C C63 C33 112.8(13) . . ?
C9C C63 C7C 106(3) . . ?
C8C C63 C33 116.5(15) . . ?
C8C C63 C7C 118(2) . . ?
C8C C63 C9C 99(2) . . ?
C52 CM23 C53 112.0(5) . 2_666 ?
C52 CM23 HM2A 109.2 . . ?
C52 CM23 HM2B 109.2 . . ?
C53 CM23 HM2A 109.2 2_666 . ?
C53 CM23 HM2B 109.2 2_666 . ?
HM2A CM23 HM2B 107.9 . . ?
C131 C141 H141 119.8 . . ?
C151 C141 H141 119.8 . . ?
C151 C141 C131 120.4(6) . . ?
O11 C251 H24A 109.7 . . ?
O11 C251 H24B 109.7 . . ?
O11 C251 C261 109.8(5) . . ?
H24A C251 H24B 108.2 . . ?
C261 C251 H24A 109.7 . . ?
C261 C251 H24B 109.7 . . ?
C51 CM12 HM1C 108.7 . . ?
C51 CM12 HM1D 108.7 . . ?
C12 CM12 C51 114.4(4) . . ?
C12 CM12 HM1C 108.7 . . ?
C12 CM12 HM1D 108.7 . . ?
HM1C CM12 HM1D 107.6 . . ?
O12 C102 H10A 109.5 . . ?
O12 C102 H10B 109.5 . . ?
O12 C102 H10C 109.5 . . ?
H10A C102 H10B 109.5 . . ?
H10A C102 H10C 109.5 . . ?
H10B C102 H10C 109.5 . . ?
C141 C131 P 119.3(4) . . ?
C141 C131 C181 118.6(5) . . ?
C181 C131 P 121.7(4) . . ?
C151 C161 H161 120.7 . . ?
C171 C161 H161 120.7 . . ?
C171 C161 C151 118.6(6) . . ?
H26A C271 H26B 107.7 . . ?
C261 C271 H26A 108.9 . . ?
C261 C271 H26B 108.9 . . ?
C261 C271 C281 113.3(5) . . ?
C281 C271 H26A 108.9 . . ?
C281 C271 H26B 108.9 . . ?
O13 C103 H01A 109.5 . . ?
O13 C103 H01B 109.5 . . ?
O13 C103 H01C 109.5 . . ?
H01A C103 H01B 109.5 . . ?
H01A C103 H01C 109.5 . . ?
H01B C103 H01C 109.5 . . ?
C201 C191 P 120.5(5) . . ?
C241 C191 P 119.7(5) . . ?
C241 C191 C201 119.8(6) . . ?
N1AC C2AC C3AC 177.1(8) . . ?
C131 C181 H181 120.1 . . ?
C171 C181 C131 119.8(6) . . ?
C171 C181 H181 120.1 . . ?
C191 C201 H201 120.3 . . ?
C191 C201 C211 119.5(7) . . ?
C211 C201 H201 120.3 . . ?
H28A C291 H28B 107.4 . . ?
C301 C291 H28A 108.4 . . ?
C301 C291 H28B 108.4 . . ?
C301 C291 C281 115.6(6) . . ?
C281 C291 H28A 108.4 . . ?
C281 C291 H28B 108.4 . . ?
C141 C151 C161 120.7(6) . . ?
C141 C151 H151 119.6 . . ?
C161 C151 H151 119.6 . . ?
C191 C241 H01G 120.5 . . ?
C191 C241 C231 119.1(7) . . ?
C231 C241 H01G 120.5 . . ?
C251 C261 C271 112.5(5) . . ?
C251 C261 H25A 109.1 . . ?
C251 C261 H25B 109.1 . . ?
C271 C261 H25A 109.1 . . ?
C271 C261 H25B 109.1 . . ?
H25A C261 H25B 107.8 . . ?
C161 C171 C181 121.8(6) . . ?
C161 C171 H171 119.1 . . ?
C181 C171 H171 119.1 . . ?
C291 C301 H29A 108.9 . . ?
C291 C301 H29B 108.9 . . ?
H29A C301 H29B 107.7 . . ?
C311 C301 C291 113.5(6) . . ?
C311 C301 H29A 108.9 . . ?
C311 C301 H29B 108.9 . . ?
C32 C62 C9B 104.0(8) . . ?
C32 C62 C82 106.3(8) . . ?
C7B C62 C32 109.7(9) . . ?
C7B C62 C9B 109.6(12) . . ?
C92 C62 C32 113.4(10) . . ?
C92 C62 C82 108.2(12) . . ?
C92 C62 C72 115.6(12) . . ?
C72 C62 C32 114.9(8) . . ?
C72 C62 C82 96.4(12) . . ?
C8B C62 C32 113.7(9) . . ?
C8B C62 C9B 99.1(13) . . ?
C8B C62 C7B 119.1(13) . . ?
C271 C281 H27A 108.9 . . ?
C271 C281 H27B 108.9 . . ?
C291 C281 C271 113.2(6) . . ?
C291 C281 H27A 108.9 . . ?
C291 C281 H27B 108.9 . . ?
H27A C281 H27B 107.8 . . ?
C241 C231 H231 120.2 . . ?
C221 C231 C241 119.6(8) . . ?
C221 C231 H231 120.2 . . ?
C231 C221 H221 119.1 . . ?
C211 C221 C231 121.7(8) . . ?
C211 C221 H221 119.1 . . ?
C63 C83 H83A 109.5 . . ?
C63 C83 H83B 109.5 . . ?
C63 C83 H83C 109.5 . . ?
H83A C83 H83B 109.5 . . ?
H83A C83 H83C 109.5 . . ?
H83B C83 H83C 109.5 . . ?
C201 C211 H211 119.9 . . ?
C221 C211 C201 120.3(9) . . ?
C221 C211 H211 119.9 . . ?
C2AC C3AC H3AA 109.5 . . ?
C2AC C3AC H3AB 109.5 . . ?
C2AC C3AC H3AC 109.5 . . ?
H3AA C3AC H3AB 109.5 . . ?
H3AA C3AC H3AC 109.5 . . ?
H3AB C3AC H3AC 109.5 . . ?
C301 C311 H30A 108.5 . . ?
C301 C311 H30B 108.5 . . ?
C301 C311 C321 115.0(8) . . ?
H30A C311 H30B 107.5 . . ?
C321 C311 H30A 108.5 . . ?
C321 C311 H30B 108.5 . . ?
C63 C73 H73A 109.5 . . ?
C63 C73 H73B 109.5 . . ?
C63 C73 H73C 109.5 . . ?
H73A C73 H73B 109.5 . . ?
H73A C73 H73C 109.5 . . ?
H73B C73 H73C 109.5 . . ?
C311 C321 H31A 109.5 . . ?
C311 C321 H31B 109.5 . . ?
C311 C321 H31C 109.5 . . ?
H31A C321 H31B 109.5 . . ?
H31A C321 H31C 109.5 . . ?
H31B C321 H31C 109.5 . . ?
C62 C9B H9BA 109.5 . . ?
C62 C9B H9BB 109.5 . . ?
C62 C9B H9BC 109.5 . . ?
H9BA C9B H9BB 109.5 . . ?
H9BA C9B H9BC 109.5 . . ?
H9BB C9B H9BC 109.5 . . ?
C62 C7B H7BA 109.5 . . ?
C62 C7B H7BB 109.5 . . ?
C62 C7B H7BC 109.5 . . ?
H7BA C7B H7BB 109.5 . . ?
H7BA C7B H7BC 109.5 . . ?
H7BB C7B H7BC 109.5 . . ?
C62 C92 H92A 109.5 . . ?
C62 C92 H92B 109.5 . . ?
C62 C92 H92C 109.5 . . ?
H92A C92 H92B 109.5 . . ?
H92A C92 H92C 109.5 . . ?
H92B C92 H92C 109.5 . . ?
C63 C93 H93A 109.5 . . ?
C63 C93 H93B 109.5 . . ?
C63 C93 H93C 109.5 . . ?
H93A C93 H93B 109.5 . . ?
H93A C93 H93C 109.5 . . ?
H93B C93 H93C 109.5 . . ?
C63 C7C H7CA 109.5 . . ?
C63 C7C H7CB 109.5 . . ?
C63 C7C H7CC 109.5 . . ?
H7CA C7C H7CB 109.5 . . ?
H7CA C7C H7CC 109.5 . . ?
H7CB C7C H7CC 109.5 . . ?
C63 C9C H9CA 109.5 . . ?
C63 C9C H9CB 109.5 . . ?
C63 C9C H9CC 109.5 . . ?
H9CA C9C H9CB 109.5 . . ?
H9CA C9C H9CC 109.5 . . ?
H9CB C9C H9CC 109.5 . . ?
C63 C8C H8CA 109.5 . . ?
C63 C8C H8CB 109.5 . . ?
C63 C8C H8CC 109.5 . . ?
H8CA C8C H8CB 109.5 . . ?
H8CA C8C H8CC 109.5 . . ?
H8CB C8C H8CC 109.5 . . ?
C62 C82 H82A 109.5 . . ?
C62 C82 H82B 109.5 . . ?
C62 C82 H82C 109.5 . . ?
H82A C82 H82B 109.5 . . ?
H82A C82 H82C 109.5 . . ?
H82B C82 H82C 109.5 . . ?
C62 C72 H72A 109.5 . . ?
C62 C72 H72B 109.5 . . ?
C62 C72 H72C 109.5 . . ?
H72A C72 H72B 109.5 . . ?
H72A C72 H72C 109.5 . . ?
H72B C72 H72C 109.5 . . ?
C62 C8B H8BA 109.5 . . ?
C62 C8B H8BB 109.5 . . ?
C62 C8B H8BC 109.5 . . ?
H8BA C8B H8BB 109.5 . . ?
H8BA C8B H8BC 109.5 . . ?
H8BB C8B H8BC 109.5 . . ?
N1A1 C1A1 C2A1 179.97(8) . . ?
C1A1 C2A1 H2AA 109.5 . . ?
C1A1 C2A1 H2AB 109.5 . . ?
C1A1 C2A1 H2AC 109.4 . . ?
H2AA C2A1 H2AB 109.5 . . ?
H2AA C2A1 H2AC 109.5 . . ?
H2AB C2A1 H2AC 109.5 . . ?

loop_
_geom_bond_atom_site_label_1
_geom_bond_atom_site_label_2
_geom_bond_distance
_geom_bond_site_symmetry_2
_geom_bond_publ_flag
Au P 2.2216(13) . ?
Au Cl 2.2677(16) . ?
P C101 1.817(5) . ?
P C131 1.808(6) . ?
P C191 1.805(6) . ?
O11 C01 1.390(6) . ?
O11 C251 1.454(6) . ?
O13 C03 1.390(6) . ?
O13 C103 1.431(7) . ?
N11 H11 0.8800 . ?
N11 C31 1.427(6) . ?
N11 C61 1.353(7) . ?
O12 C02 1.397(6) . ?
O12 C102 1.455(7) . ?
O21 C61 1.210(7) . ?
C13 C23 1.373(6) . ?
C13 CM13 1.524(6) . ?
C13 C03 1.385(7) . ?
C41 H41 0.9500 . ?
C41 C31 1.387(7) . ?
C41 C51 1.391(7) . ?
C01 C11 1.410(7) . ?
C01 C51 1.385(7) . ?
C11 CM13 1.513(7) . ?
C11 C21 1.394(6) . ?
C23 H23 0.9500 . ?
C23 C33 1.395(7) . ?
C31 C21 1.380(7) . ?
CM13 HM1A 0.9900 . ?
CM13 HM1B 0.9900 . ?
C21 H21 0.9500 . ?
C71 C121 1.391(7) . ?
C71 C81 1.377(7) . ?
C71 C61 1.517(7) . ?
C33 C43 1.393(7) . ?
C33 C63 1.536(7) . ?
C52 C02 1.383(8) . ?
C52 C42 1.401(8) . ?
C52 CM23 1.521(7) . ?
C101 C91 1.396(7) . ?
C101 C111 1.380(7) . ?
C53 C03 1.392(7) . ?
C53 C43 1.377(7) . ?
C53 CM23 1.530(7) 2_666 ?
C43 H43 0.9500 . ?
C51 CM12 1.522(7) . ?
C91 H91 0.9500 . ?
C91 C81 1.383(7) . ?
C02 C12 1.395(7) . ?
C121 H121 0.9500 . ?
C121 C111 1.401(7) . ?
C12 C22 1.377(7) . ?
C12 CM12 1.506(8) . ?
C111 H111 0.9500 . ?
C81 H81 0.9500 . ?
C22 H22 0.9500 . ?
C22 C32 1.396(8) . ?
C42 H42 0.9500 . ?
C42 C32 1.387(7) . ?
C32 C62 1.535(8) . ?
N1AC C2AC 1.141(8) . ?
C63 C83 1.535(10) . ?
C63 C73 1.515(11) . ?
C63 C93 1.511(10) . ?
C63 C7C 1.533(19) . ?
C63 C9C 1.531(18) . ?
C63 C8C 1.490(14) . ?
CM23 C53 1.530(7) 2_666 ?
CM23 HM2A 0.9900 . ?
CM23 HM2B 0.9900 . ?
C141 H141 0.9500 . ?
C141 C131 1.378(8) . ?
C141 C151 1.376(9) . ?
C251 H24A 0.9900 . ?
C251 H24B 0.9900 . ?
C251 C261 1.492(8) . ?
CM12 HM1C 0.9900 . ?
CM12 HM1D 0.9900 . ?
C102 H10A 0.9800 . ?
C102 H10B 0.9800 . ?
C102 H10C 0.9800 . ?
C131 C181 1.392(8) . ?
C161 H161 0.9500 . ?
C161 C151 1.379(9) . ?
C161 C171 1.358(10) . ?
C271 H26A 0.9900 . ?
C271 H26B 0.9900 . ?
C271 C261 1.517(10) . ?
C271 C281 1.523(9) . ?
C103 H01A 0.9800 . ?
C103 H01B 0.9800 . ?
C103 H01C 0.9800 . ?
C191 C201 1.391(10) . ?
C191 C241 1.373(9) . ?
C2AC C3AC 1.395(10) . ?
C181 H181 0.9500 . ?
C181 C171 1.370(9) . ?
C201 H201 0.9500 . ?
C201 C211 1.415(11) . ?
C291 H28A 0.9900 . ?
C291 H28B 0.9900 . ?
C291 C301 1.504(10) . ?
C291 C281 1.512(10) . ?
C151 H151 0.9500 . ?
C241 H01G 0.9500 . ?
C241 C231 1.423(10) . ?
C261 H25A 0.9900 . ?
C261 H25B 0.9900 . ?
C171 H171 0.9500 . ?
C301 H29A 0.9900 . ?
C301 H29B 0.9900 . ?
C301 C311 1.501(10) . ?
C62 C9B 1.562(15) . ?
C62 C7B 1.497(15) . ?
C62 C92 1.465(15) . ?
C62 C82 1.607(14) . ?
C62 C72 1.530(15) . ?
C62 C8B 1.472(15) . ?
C281 H27A 0.9900 . ?
C281 H27B 0.9900 . ?
C231 H231 0.9500 . ?
C231 C221 1.368(12) . ?
C221 H221 0.9500 . ?
C221 C211 1.323(12) . ?
C83 H83A 0.9800 . ?
C83 H83B 0.9800 . ?
C83 H83C 0.9800 . ?
C211 H211 0.9500 . ?
C3AC H3AA 0.9800 . ?
C3AC H3AB 0.9800 . ?
C3AC H3AC 0.9800 . ?
C311 H30A 0.9900 . ?
C311 H30B 0.9900 . ?
C311 C321 1.512(12) . ?
C73 H73A 0.9800 . ?
C73 H73B 0.9800 . ?
C73 H73C 0.9800 . ?
C321 H31A 0.9800 . ?
C321 H31B 0.9800 . ?
C321 H31C 0.9800 . ?
C9B H9BA 0.9800 . ?
C9B H9BB 0.9800 . ?
C9B H9BC 0.9800 . ?
C7B H7BA 0.9800 . ?
C7B H7BB 0.9800 . ?
C7B H7BC 0.9800 . ?
C92 H92A 0.9800 . ?
C92 H92B 0.9800 . ?
C92 H92C 0.9800 . ?
C93 H93A 0.9800 . ?
C93 H93B 0.9800 . ?
C93 H93C 0.9800 . ?
C7C H7CA 0.9800 . ?
C7C H7CB 0.9800 . ?
C7C H7CC 0.9800 . ?
C9C H9CA 0.9800 . ?
C9C H9CB 0.9800 . ?
C9C H9CC 0.9800 . ?
C8C H8CA 0.9800 . ?
C8C H8CB 0.9800 . ?
C8C H8CC 0.9800 . ?
C82 H82A 0.9800 . ?
C82 H82B 0.9800 . ?
C82 H82C 0.9800 . ?
C72 H72A 0.9800 . ?
C72 H72B 0.9800 . ?
C72 H72C 0.9800 . ?
C8B H8BA 0.9800 . ?
C8B H8BB 0.9800 . ?
C8B H8BC 0.9800 . ?
N1A1 C1A1 1.1617 . ?
C1A1 C2A1 1.4540 . ?
C2A1 H2AA 0.9800 . ?
C2A1 H2AB 0.9802 . ?
C2A1 H2AC 0.9803 . ?

loop_
_geom_torsion_atom_site_label_1
_geom_torsion_atom_site_label_2
_geom_torsion_atom_site_label_3
_geom_torsion_atom_site_label_4
_geom_torsion
_geom_torsion_site_symmetry_1
_geom_torsion_site_symmetry_2
_geom_torsion_site_symmetry_3
_geom_torsion_site_symmetry_4
_geom_torsion_publ_flag
Au P C101 C91 59.7(4) . . . . ?
Au P C101 C111 -117.9(4) . . . . ?
Au P C131 C141 45.0(6) . . . . ?
Au P C131 C181 -142.4(5) . . . . ?
Au P C191 C201 -156.9(5) . . . . ?
Au P C191 C241 23.8(6) . . . . ?
P C101 C91 C81 179.2(4) . . . . ?
P C101 C111 C121 179.5(4) . . . . ?
P C131 C181 C171 -171.9(7) . . . . ?
P C191 C201 C211 -177.8(6) . . . . ?
P C191 C241 C231 177.5(5) . . . . ?
O11 C01 C11 CM13 -2.7(6) . . . . ?
O11 C01 C11 C21 178.6(4) . . . . ?
O11 C01 C51 C41 -177.3(4) . . . . ?
O11 C01 C51 CM12 3.6(7) . . . . ?
O11 C251 C261 C271 -54.7(8) . . . . ?
N11 C31 C21 C11 -178.3(4) . . . . ?
O12 C02 C12 C22 173.1(4) . . . . ?
O12 C02 C12 CM12 -7.4(7) . . . . ?
C13 C23 C33 C43 -0.7(7) . . . . ?
C13 C23 C33 C63 178.0(5) . . . . ?
C41 C31 C21 C11 3.0(7) . . . . ?
C41 C51 CM12 C12 -21.6(7) . . . . ?
C01 O11 C251 C261 -173.0(5) . . . . ?
C01 C11 CM13 C13 -89.8(5) . . . . ?
C01 C11 C21 C31 -0.4(6) . . . . ?
C01 C51 CM12 C12 157.4(5) . . . . ?
C11 C01 C51 C41 4.9(7) . . . . ?
C11 C01 C51 CM12 -174.1(4) . . . . ?
C23 C13 CM13 C11 78.2(5) . . . . ?
C23 C13 C03 O13 -178.2(4) . . . . ?
C23 C13 C03 C53 -0.8(7) . . . . ?
C23 C33 C43 C53 0.9(8) . . . . ?
C23 C33 C63 C83 172.3(6) . . . . ?
C23 C33 C63 C73 -68.0(7) . . . . ?
C23 C33 C63 C93 53.6(8) . . . . ?
C23 C33 C63 C7C -106.8(19) . . . . ?
C23 C33 C63 C9C 7(2) . . . . ?
C23 C33 C63 C8C 121(2) . . . . ?
C31 N11 C61 O21 -2.7(8) . . . . ?
C31 N11 C61 C71 175.4(4) . . . . ?
C31 C41 C51 C01 -2.2(7) . . . . ?
C31 C41 C51 CM12 176.8(5) . . . . ?
CM13 C13 C23 C33 -178.9(4) . . . . ?
CM13 C13 C03 O13 1.3(7) . . . . ?
CM13 C13 C03 C53 178.8(4) . . . . ?
CM13 C11 C21 C31 -179.1(4) . . . . ?
C21 C11 CM13 C13 88.8(5) . . . . ?
C71 C121 C111 C101 1.0(8) . . . . ?
C52 C02 C12 C22 -2.3(7) . . . . ?
C52 C02 C12 CM12 177.1(5) . . . . ?
C52 C42 C32 C22 0.4(8) . . . . ?
C52 C42 C32 C62 178.4(5) . . . . ?
C101 P C131 C141 171.2(5) . . . . ?
C101 P C131 C181 -16.2(7) . . . . ?
C101 P C191 C201 80.4(6) . . . . ?
C101 P C191 C241 -99.0(5) . . . . ?
C101 C91 C81 C71 1.4(8) . . . . ?
C03 C13 C23 C33 0.6(7) . . . . ?
C03 C13 CM13 C11 -101.3(5) . . . . ?
C03 C53 C43 C33 -1.1(8) . . . . ?
C43 C33 C63 C83 -9.1(8) . . . . ?
C43 C33 C63 C73 110.5(7) . . . . ?
C43 C33 C63 C93 -127.8(7) . . . . ?
C43 C33 C63 C7C 72(2) . . . . ?
C43 C33 C63 C9C -174(2) . . . . ?
C43 C33 C63 C8C -60(2) . . . . ?
C43 C53 C03 O13 178.4(5) . . . . ?
C43 C53 C03 C13 1.0(7) . . . . ?
C51 C41 C31 N11 179.7(4) . . . . ?
C51 C41 C31 C21 -1.7(7) . . . . ?
C51 C01 C11 CM13 175.1(4) . . . . ?
C51 C01 C11 C21 -3.6(6) . . . . ?
C91 C101 C111 C121 1.9(8) . . . . ?
C02 C52 C42 C32 -1.2(8) . . . . ?
C02 C52 CM23 C53 73.0(7) . . . 2_666 ?
C02 C12 C22 C32 1.6(7) . . . . ?
C02 C12 CM12 C51 -86.1(6) . . . . ?
C121 C71 C81 C91 1.5(8) . . . . ?
C121 C71 C61 N11 -165.0(5) . . . . ?
C121 C71 C61 O21 13.1(8) . . . . ?
C12 C22 C32 C42 -0.6(8) . . . . ?
C12 C22 C32 C62 -178.7(5) . . . . ?
C111 C101 C91 C81 -3.1(8) . . . . ?
C81 C71 C121 C111 -2.6(8) . . . . ?
C81 C71 C61 N11 13.6(7) . . . . ?
C81 C71 C61 O21 -168.2(6) . . . . ?
C22 C12 CM12 C51 93.3(6) . . . . ?
C22 C32 C62 C9B -121.1(10) . . . . ?
C22 C32 C62 C7B 121.8(11) . . . . ?
C22 C32 C62 C92 -52.8(12) . . . . ?
C22 C32 C62 C82 66.0(11) . . . . ?
C22 C32 C62 C72 171.3(11) . . . . ?
C22 C32 C62 C8B -14.4(13) . . . . ?
C42 C52 C02 O12 -173.5(4) . . . . ?
C42 C52 C02 C12 2.2(7) . . . . ?
C42 C52 CM23 C53 -107.5(6) . . . 2_666 ?
C42 C32 C62 C9B 61.0(11) . . . . ?
C42 C32 C62 C7B -56.2(12) . . . . ?
C42 C32 C62 C92 129.3(11) . . . . ?
C42 C32 C62 C82 -111.9(10) . . . . ?
C42 C32 C62 C72 -6.6(13) . . . . ?
C42 C32 C62 C8B 167.7(12) . . . . ?
C61 N11 C31 C41 -34.6(7) . . . . ?
C61 N11 C31 C21 146.7(5) . . . . ?
C61 C71 C121 C111 176.1(5) . . . . ?
C61 C71 C81 C91 -177.1(5) . . . . ?
C63 C33 C43 C53 -177.7(5) . . . . ?
CM23 C52 C02 O12 5.9(7) . . . . ?
CM23 C52 C02 C12 -178.4(5) . . . . ?
CM23 C52 C42 C32 179.4(5) . . . . ?
CM23 C53 C03 O13 -1.9(8) 2_666 . . . ?
CM23 C53 C03 C13 -179.4(5) 2_666 . . . ?
CM23 C53 C43 C33 179.3(5) 2_666 . . . ?
C141 C131 C181 C171 0.8(12) . . . . ?
C251 O11 C01 C11 -92.0(5) . . . . ?
C251 O11 C01 C51 90.2(5) . . . . ?
CM12 C12 C22 C32 -177.9(5) . . . . ?
C102 O12 C02 C52 -103.8(6) . . . . ?
C102 O12 C02 C12 80.5(7) . . . . ?
C131 P C101 C91 -68.7(5) . . . . ?
C131 P C101 C111 113.6(5) . . . . ?
C131 P C191 C201 -30.2(6) . . . . ?
C131 P C191 C241 150.4(5) . . . . ?
C131 C141 C151 C161 -1.0(12) . . . . ?
C131 C181 C171 C161 1.7(14) . . . . ?
C103 O13 C03 C13 -92.3(6) . . . . ?
C103 O13 C03 C53 90.3(6) . . . . ?
C191 P C101 C91 -178.7(4) . . . . ?
C191 P C101 C111 3.6(5) . . . . ?
C191 P C131 C141 -78.1(6) . . . . ?
C191 P C131 C181 94.5(6) . . . . ?
C191 C201 C211 C221 -0.6(13) . . . . ?
C191 C241 C231 C221 1.4(11) . . . . ?
C201 C191 C241 C231 -1.9(10) . . . . ?
C291 C301 C311 C321 -179.0(7) . . . . ?
C151 C141 C131 P 171.8(6) . . . . ?
C151 C141 C131 C181 -1.1(11) . . . . ?
C151 C161 C171 C181 -3.8(13) . . . . ?
C241 C191 C201 C211 1.5(11) . . . . ?
C241 C231 C221 C211 -0.6(13) . . . . ?
C261 C271 C281 C291 -168.1(6) . . . . ?
C171 C161 C151 C141 3.4(12) . . . . ?
C301 C291 C281 C271 -60.7(8) . . . . ?
C281 C271 C261 C251 -174.4(6) . . . . ?
C281 C291 C301 C311 -170.7(6) . . . . ?
C231 C221 C211 C201 0.2(14) . . . . ?
